data_4061426
loop_
_publ_author_name
'Maire, Pascal'
'Breher, Frank'
'Sch\"onberg, Hartmut'
'Gr\"utzmacher, Hansj\"org'

_publ_section_title
;
 Chiral Rhodium(I) and Iridium(I) Amino-Olefin Complexes: pK~a~, N--H Bond
 Dissociation Energy, and Catalytic Transfer Hydrogenation
;
_journal_coden_ASTM JOCEAH
_journal_issue 13
_journal_name_full Organometallics
_journal_page_first 3207
_journal_page_last 3218
_journal_paper_doi 10.1021/om0500927
_journal_volume 24
_journal_year 2005
_chemical_absolute_configuration syn
_chemical_formula_moiety 'C45 H36 Cl Ir N2 O, C7 H8'
_chemical_formula_sum 'C52 H44 Cl Ir N2 O'
_chemical_formula_weight 940.54
_space_group_IT_number 4
_symmetry_cell_setting monoclinic
_symmetry_space_group_name_Hall 'P 2yb'
_symmetry_space_group_name_H-M 'P 1 21 1'
_cell_angle_alpha 90.00
_cell_angle_beta 115.0000(10)
_cell_angle_gamma 90.00
_cell_formula_units_Z 2
_cell_length_a 9.8579(6)
_cell_length_b 20.2719(12)
_cell_length_c 11.1750(7)
_cell_measurement_temperature 250(2)
_cell_volume 2024.0(2)
_diffrn_ambient_temperature 250(2)
_exptl_crystal_density_diffrn 1.543
_cod_original_sg_symbol_Hall P2yb
_cod_original_sg_symbol_H-M 'P 21'
_cod_database_code 4061426

loop_
_symmetry_equiv_pos_as_xyz
'x, y, z'
'-x, y+1/2, -z'

loop_
_atom_site_label
_atom_site_type_symbol
_atom_site_fract_x
_atom_site_fract_y
_atom_site_fract_z
_atom_site_U_iso_or_equiv
_atom_site_adp_type
_atom_site_occupancy
_atom_site_symmetry_multiplicity
_atom_site_calc_flag
_atom_site_refinement_flags
_atom_site_disorder_assembly
_atom_site_disorder_group
Ir1 Ir 0.754221(11) 0.358310(11) 0.319825(10) 0.02561(5) Uani 1 1 d . . .
C1 C 0.8396(4) 0.28430(19) 0.1058(4) 0.0277(7) Uani 1 1 d . . .
H1A H 0.7373 0.2655 0.0690 0.033 Uiso 1 1 calc R . .
Cl1 Cl 0.53388(11) 0.29234(6) 0.16683(11) 0.0416(2) Uani 1 1 d . . .
N1 N 0.8904(3) 0.28955(16) 0.2535(3) 0.0250(6) Uani 1 1 d . . .
H1 H 0.9870 0.3053 0.2886 0.030 Uiso 1 1 calc R . .
O1 O 0.7216(5) 0.4801(2) 0.1641(4) 0.0500(9) Uani 1 1 d . . .
C2 C 0.9338(5) 0.2393(2) 0.0639(4) 0.0293(8) Uani 1 1 d . . .
N2 N 0.7750(4) 0.27781(16) 0.4474(3) 0.0263(6) Uani 1 1 d . . .
H2 H 0.6867 0.2547 0.4076 0.032 Uiso 1 1 calc R . .
C3 C 1.0880(5) 0.2499(2) 0.1060(4) 0.0332(8) Uani 1 1 d . . .
C4 C 1.1659(5) 0.3084(3) 0.1778(5) 0.0411(10) Uani 1 1 d . . .
H4A H 1.2660 0.3030 0.2391 0.049 Uiso 1 1 calc R . .
C5 C 1.1069(6) 0.3707(2) 0.1641(5) 0.0461(13) Uani 1 1 d . . .
H5A H 1.1700 0.4037 0.2182 0.055 Uiso 1 1 calc R . .
C6 C 0.9568(6) 0.3906(2) 0.0746(5) 0.0413(10) Uani 1 1 d . . .
C7 C 0.8284(5) 0.3508(3) 0.0408(4) 0.0337(9) Uani 1 1 d . . .
C8 C 0.8659(5) 0.1861(2) -0.0176(4) 0.0358(9) Uani 1 1 d . . .
H8A H 0.7620 0.1800 -0.0490 0.043 Uiso 1 1 calc R . .
C9 C 0.9495(7) 0.1417(2) -0.0533(5) 0.0472(11) Uani 1 1 d . . .
H9A H 0.9022 0.1061 -0.1092 0.057 Uiso 1 1 calc R . .
C10 C 1.1019(6) 0.1501(3) -0.0067(6) 0.0475(11) Uani 1 1 d . . .
H10A H 1.1591 0.1194 -0.0291 0.057 Uiso 1 1 calc R . .
C11 C 1.1706(5) 0.2030(3) 0.0723(5) 0.0433(10) Uani 1 1 d . . .
H11A H 1.2749 0.2079 0.1045 0.052 Uiso 1 1 calc R . .
C12 C 0.9345(8) 0.4529(3) 0.0133(7) 0.0569(15) Uani 1 1 d . . .
H12A H 1.0158 0.4822 0.0392 0.068 Uiso 1 1 calc R . .
C13 C 0.8008(9) 0.4722(3) -0.0813(7) 0.0667(18) Uani 1 1 d . . .
H13A H 0.7917 0.5134 -0.1226 0.080 Uiso 1 1 calc R . .
C14 C 0.6783(9) 0.4316(3) -0.1172(6) 0.0643(18) Uani 1 1 d . . .
H14A H 0.5858 0.4446 -0.1840 0.077 Uiso 1 1 calc R . .
C15 C 0.6916(6) 0.3712(3) -0.0542(5) 0.0481(13) Uani 1 1 d . . .
H15A H 0.6070 0.3441 -0.0764 0.058 Uiso 1 1 calc R . .
C16 C 0.7910(5) 0.2926(2) 0.5852(4) 0.0292(7) Uani 1 1 d . . .
H16A H 0.7981 0.2501 0.6310 0.035 Uiso 1 1 calc R . .
C17 C 0.6519(5) 0.3270(2) 0.5747(5) 0.0325(8) Uani 1 1 d . . .
C18 C 0.6083(5) 0.3865(2) 0.5061(5) 0.0335(9) Uani 1 1 d . . .
C19 C 0.6930(5) 0.4189(2) 0.4406(4) 0.0338(8) Uani 1 1 d . . .
H19A H 0.6465 0.4608 0.3969 0.041 Uiso 1 1 calc R . .
C20 C 0.8563(6) 0.4188(2) 0.4868(5) 0.0328(8) Uani 1 1 d . . .
H20A H 0.8938 0.4606 0.4662 0.039 Uiso 1 1 calc R . .
C21 C 0.9626(5) 0.3893(2) 0.6096(4) 0.0310(8) Uani 1 1 d . . .
C22 C 0.9343(5) 0.3301(2) 0.6597(4) 0.0313(8) Uani 1 1 d . . .
C23 C 0.5647(5) 0.2986(2) 0.6317(4) 0.0379(9) Uani 1 1 d . . .
H23A H 0.5961 0.2589 0.6791 0.046 Uiso 1 1 calc R . .
C24 C 0.4323(6) 0.3277(3) 0.6198(5) 0.0445(11) Uani 1 1 d . . .
H24A H 0.3740 0.3081 0.6583 0.053 Uiso 1 1 calc R . .
C25 C 0.3877(6) 0.3859(3) 0.5506(6) 0.0457(11) Uani 1 1 d . . .
H25A H 0.2983 0.4061 0.5422 0.055 Uiso 1 1 calc R . .
C26 C 0.4734(5) 0.4152(2) 0.4930(5) 0.0408(10) Uani 1 1 d . . .
H26A H 0.4404 0.4545 0.4449 0.049 Uiso 1 1 calc R . .
C27 C 1.1011(5) 0.4192(3) 0.6803(5) 0.0424(10) Uani 1 1 d . . .
H27A H 1.1239 0.4585 0.6479 0.051 Uiso 1 1 calc R . .
C28 C 1.2052(6) 0.3929(3) 0.7959(5) 0.0505(13) Uani 1 1 d . . .
H28A H 1.2983 0.4138 0.8397 0.061 Uiso 1 1 calc R . .
C29 C 1.1755(6) 0.3365(3) 0.8486(5) 0.0487(12) Uani 1 1 d . . .
H29A H 1.2455 0.3198 0.9297 0.058 Uiso 1 1 calc R . .
C30 C 1.0372(6) 0.3041(3) 0.7782(4) 0.0414(10) Uani 1 1 d . . .
H30A H 1.0152 0.2650 0.8117 0.050 Uiso 1 1 calc R . .
C100 C 0.8939(4) 0.22330(18) 0.3143(4) 0.0260(7) Uani 1 1 d . . .
H10B H 0.8012 0.1996 0.2573 0.031 Uiso 1 1 calc R . .
C101 C 0.8945(4) 0.23121(18) 0.4507(4) 0.0268(7) Uani 1 1 d . . .
H10C H 0.9925 0.2500 0.5107 0.032 Uiso 1 1 calc R . .
C200 C 1.0256(5) 0.1791(2) 0.3332(4) 0.0299(8) Uani 1 1 d . . .
C201 C 1.1733(5) 0.2019(3) 0.4053(5) 0.0419(11) Uani 1 1 d . . .
H20B H 1.1902 0.2457 0.4359 0.050 Uiso 1 1 calc R . .
C202 C 1.2927(7) 0.1602(3) 0.4310(7) 0.0601(15) Uani 1 1 d . . .
H20C H 1.3909 0.1758 0.4780 0.072 Uiso 1 1 calc R . .
C203 C 1.2687(7) 0.0955(3) 0.3878(7) 0.0634(16) Uani 1 1 d . . .
H20D H 1.3504 0.0673 0.4045 0.076 Uiso 1 1 calc R . .
C204 C 1.1244(7) 0.0725(3) 0.3203(6) 0.0537(13) Uani 1 1 d . . .
H20E H 1.1061 0.0284 0.2921 0.064 Uiso 1 1 calc R . .
C205 C 1.0079(6) 0.1157(2) 0.2951(5) 0.0393(10) Uani 1 1 d . . .
H20F H 0.9099 0.0999 0.2482 0.047 Uiso 1 1 calc R . .
C300 C 0.8790(5) 0.1646(2) 0.5051(4) 0.0339(9) Uani 1 1 d . . .
C301 C 0.7483(7) 0.1285(2) 0.4447(6) 0.0483(12) Uani 1 1 d . . .
H30B H 0.6677 0.1465 0.3716 0.058 Uiso 1 1 calc R . .
C302 C 0.7339(8) 0.0660(3) 0.4901(8) 0.0647(17) Uani 1 1 d . . .
H30C H 0.6453 0.0417 0.4467 0.078 Uiso 1 1 calc R . .
C303 C 0.8515(12) 0.0402(3) 0.5999(8) 0.079(3) Uani 1 1 d . . .
H30D H 0.8402 -0.0009 0.6334 0.094 Uiso 1 1 calc R . .
C304 C 0.9858(10) 0.0742(4) 0.6612(7) 0.068(2) Uani 1 1 d . . .
H30E H 1.0670 0.0556 0.7329 0.081 Uiso 1 1 calc R . .
C305 C 0.9973(7) 0.1379(3) 0.6127(5) 0.0488(13) Uani 1 1 d . . .
H30F H 1.0864 0.1621 0.6542 0.059 Uiso 1 1 calc R . .
C800 C 0.4945(9) 0.1288(4) 0.0110(7) 0.095(3) Uiso 1 1 d G . .
H80A H 0.4868 0.1414 0.0888 0.114 Uiso 1 1 calc R . .
C801 C 0.4278(8) 0.1670(3) -0.1024(8) 0.102(3) Uiso 1 1 d G . .
H80B H 0.3750 0.2054 -0.1012 0.122 Uiso 1 1 calc R . .
C802 C 0.4392(10) 0.1483(4) -0.2175(7) 0.139(5) Uiso 1 1 d G . .
H80C H 0.3942 0.1741 -0.2941 0.167 Uiso 1 1 calc R . .
C803 C 0.5173(10) 0.0915(4) -0.2192(8) 0.121(4) Uiso 1 1 d G . .
H80D H 0.5250 0.0789 -0.2970 0.145 Uiso 1 1 calc R . .
C804 C 0.5840(9) 0.0533(4) -0.1058(10) 0.139(4) Uiso 1 1 d G . .
C805 C 0.5726(10) 0.0720(4) 0.0093(8) 0.152(6) Uiso 1 1 d G . .
H80E H 0.6177 0.0462 0.0860 0.182 Uiso 1 1 calc R . .
C806 C 0.6415(18) -0.0056(8) -0.1187(17) 0.175(6) Uiso 1 1 d . . .
H80F H 0.6414 -0.0084 -0.2054 0.262 Uiso 1 1 calc R . .
H80G H 0.5810 -0.0410 -0.1085 0.262 Uiso 1 1 calc R . .
H80H H 0.7433 -0.0096 -0.0514 0.262 Uiso 1 1 calc R . .
C900 C 0.7360(5) 0.4312(2) 0.2177(4) 0.0336(8) Uani 1 1 d . . .

loop_
_atom_site_aniso_label
_atom_site_aniso_U_11
_atom_site_aniso_U_22
_atom_site_aniso_U_33
_atom_site_aniso_U_23
_atom_site_aniso_U_13
_atom_site_aniso_U_12
Ir1 0.02925(7) 0.02527(7) 0.02463(7) 0.00206(8) 0.01363(5) 0.00272(8)
C1 0.0326(18) 0.0292(18) 0.0231(17) -0.0039(14) 0.0137(15) -0.0042(14)
Cl1 0.0264(4) 0.0546(6) 0.0401(5) -0.0036(5) 0.0105(4) -0.0058(4)
N1 0.0254(14) 0.0270(15) 0.0237(14) -0.0018(12) 0.0114(12) -0.0029(12)
O1 0.070(2) 0.0360(19) 0.051(2) 0.0180(15) 0.0330(19) 0.0116(16)
C2 0.037(2) 0.0302(19) 0.0263(19) -0.0023(15) 0.0192(16) -0.0043(16)
N2 0.0319(17) 0.0244(15) 0.0274(16) 0.0000(12) 0.0173(14) 0.0022(13)
C3 0.037(2) 0.038(2) 0.031(2) -0.0006(16) 0.0209(17) -0.0036(16)
C4 0.033(2) 0.049(3) 0.049(3) -0.008(2) 0.024(2) -0.0102(19)
C5 0.050(2) 0.044(4) 0.053(3) -0.012(2) 0.030(2) -0.019(2)
C6 0.057(3) 0.033(2) 0.044(3) -0.0027(18) 0.031(2) -0.0084(19)
C7 0.053(2) 0.030(3) 0.0243(15) 0.0000(18) 0.0215(15) -0.004(2)
C8 0.043(2) 0.035(2) 0.033(2) -0.0052(16) 0.0191(18) -0.0063(17)
C9 0.066(3) 0.033(2) 0.050(3) -0.013(2) 0.033(3) -0.009(2)
C10 0.057(3) 0.044(3) 0.055(3) 0.002(2) 0.036(3) 0.011(2)
C11 0.041(2) 0.051(3) 0.048(3) 0.003(2) 0.029(2) 0.001(2)
C12 0.088(4) 0.036(3) 0.064(4) 0.002(2) 0.049(3) -0.015(3)
C13 0.119(6) 0.038(3) 0.057(4) 0.016(2) 0.052(4) 0.004(3)
C14 0.099(5) 0.053(3) 0.034(3) 0.013(2) 0.021(3) 0.013(3)
C15 0.057(3) 0.048(4) 0.035(2) 0.0048(19) 0.0151(19) -0.001(2)
C16 0.039(2) 0.0293(18) 0.0250(17) 0.0036(14) 0.0187(16) 0.0036(15)
C17 0.039(2) 0.035(2) 0.031(2) -0.0007(18) 0.0217(19) 0.0018(17)
C18 0.042(2) 0.0326(19) 0.033(2) -0.0037(18) 0.022(2) 0.0026(17)
C19 0.043(2) 0.0269(19) 0.035(2) 0.0011(16) 0.0200(19) 0.0049(17)
C20 0.043(2) 0.0253(19) 0.033(2) -0.0002(16) 0.0195(19) 0.0005(17)
C21 0.035(2) 0.038(2) 0.0238(18) -0.0044(16) 0.0154(16) 0.0013(16)
C22 0.038(2) 0.0338(18) 0.0242(18) -0.0038(15) 0.0147(17) 0.0015(16)
C23 0.049(2) 0.039(2) 0.036(2) -0.0014(18) 0.027(2) -0.0002(19)
C24 0.043(3) 0.058(3) 0.043(3) -0.005(2) 0.029(2) -0.004(2)
C25 0.038(2) 0.060(3) 0.049(3) -0.009(2) 0.028(2) 0.004(2)
C26 0.046(2) 0.040(2) 0.044(2) -0.0024(19) 0.026(2) 0.0098(19)
C27 0.045(2) 0.045(2) 0.043(2) -0.010(2) 0.024(2) -0.007(2)
C28 0.033(2) 0.073(4) 0.043(3) -0.016(3) 0.013(2) -0.005(2)
C29 0.043(2) 0.066(3) 0.029(2) -0.0014(19) 0.007(2) 0.008(2)
C30 0.047(3) 0.046(3) 0.031(2) -0.0007(18) 0.017(2) 0.009(2)
C100 0.0247(16) 0.0274(17) 0.0286(18) 0.0010(14) 0.0140(14) 0.0011(13)
C101 0.0282(17) 0.0250(17) 0.0287(18) 0.0021(14) 0.0136(15) 0.0034(13)
C200 0.0290(19) 0.034(2) 0.030(2) 0.0030(16) 0.0160(16) 0.0051(16)
C201 0.029(2) 0.048(3) 0.044(3) -0.006(2) 0.0112(19) 0.005(2)
C202 0.043(3) 0.070(4) 0.064(4) 0.001(3) 0.018(3) 0.019(3)
C203 0.057(3) 0.063(4) 0.079(4) 0.013(3) 0.037(3) 0.033(3)
C204 0.076(4) 0.037(2) 0.063(3) 0.005(2) 0.043(3) 0.020(2)
C205 0.045(2) 0.034(2) 0.048(3) 0.003(2) 0.029(2) 0.0064(19)
C300 0.052(2) 0.0281(18) 0.032(2) 0.0054(15) 0.0277(19) 0.0091(17)
C301 0.062(3) 0.031(2) 0.063(3) 0.006(2) 0.037(3) -0.004(2)
C302 0.086(4) 0.035(3) 0.094(5) 0.013(3) 0.058(4) -0.001(3)
C303 0.164(9) 0.035(3) 0.072(5) 0.001(3) 0.083(6) -0.005(4)
C304 0.108(6) 0.044(3) 0.051(3) 0.015(3) 0.032(4) 0.038(4)
C305 0.072(3) 0.038(2) 0.032(2) 0.0020(18) 0.018(2) 0.018(2)
C900 0.038(2) 0.038(2) 0.0275(19) 0.0050(17) 0.0158(17) 0.0056(17)

loop_
_geom_bond_atom_site_label_1
_geom_bond_atom_site_label_2
_geom_bond_distance
_geom_bond_site_symmetry_2
_geom_bond_publ_flag
Ir1 C900 1.830(4) . ?
Ir1 C19 2.093(4) . ?
Ir1 C20 2.100(4) . ?
Ir1 N2 2.119(3) . ?
Ir1 N1 2.267(3) . ?
Ir1 Cl1 2.5082(11) . ?
C1 C2 1.511(5) . ?
C1 N1 1.512(5) . ?
C1 C7 1.513(6) . ?
C1 H1A 0.9900 . ?
N1 C100 1.499(5) . ?
N1 H1 0.9200 . ?
O1 C900 1.135(6) . ?
C2 C8 1.389(6) . ?
C2 C3 1.404(6) . ?
N2 C101 1.498(5) . ?
N2 C16 1.510(5) . ?
N2 H2 0.9200 . ?
C3 C11 1.403(6) . ?
C3 C4 1.456(6) . ?
C4 C5 1.372(7) . ?
C4 H4A 0.9400 . ?
C5 C6 1.450(8) . ?
C5 H5A 0.9400 . ?
C6 C12 1.408(7) . ?
C6 C7 1.412(7) . ?
C7 C15 1.381(7) . ?
C8 C9 1.387(7) . ?
C8 H8A 0.9400 . ?
C9 C10 1.377(8) . ?
C9 H9A 0.9400 . ?
C10 C11 1.372(8) . ?
C10 H10A 0.9400 . ?
C11 H11A 0.9400 . ?
C12 C13 1.353(10) . ?
C12 H12A 0.9400 . ?
C13 C14 1.374(10) . ?
C13 H13A 0.9400 . ?
C14 C15 1.391(7) . ?
C14 H14A 0.9400 . ?
C15 H15A 0.9400 . ?
C16 C17 1.499(6) . ?
C16 C22 1.507(6) . ?
C16 H16A 0.9900 . ?
C17 C23 1.393(6) . ?
C17 C18 1.396(6) . ?
C18 C26 1.402(6) . ?
C18 C19 1.476(6) . ?
C19 C20 1.468(6) . ?
C19 H19A 0.9900 . ?
C20 C21 1.458(6) . ?
C20 H20A 0.9900 . ?
C21 C27 1.394(6) . ?
C21 C22 1.401(6) . ?
C22 C30 1.387(6) . ?
C23 C24 1.387(7) . ?
C23 H23A 0.9400 . ?
C24 C25 1.376(7) . ?
C24 H24A 0.9400 . ?
C25 C26 1.393(7) . ?
C25 H25A 0.9400 . ?
C26 H26A 0.9400 . ?
C27 C28 1.374(8) . ?
C27 H27A 0.9400 . ?
C28 C29 1.371(8) . ?
C28 H28A 0.9400 . ?
C29 C30 1.416(7) . ?
C29 H29A 0.9400 . ?
C30 H30A 0.9400 . ?
C100 C200 1.516(5) . ?
C100 C101 1.531(5) . ?
C100 H10B 0.9900 . ?
C101 C300 1.514(5) . ?
C101 H10C 0.9900 . ?
C200 C205 1.342(7) . ?
C200 C201 1.411(6) . ?
C201 C202 1.377(7) . ?
C201 H20B 0.9400 . ?
C202 C203 1.384(9) . ?
C202 H20C 0.9400 . ?
C203 C204 1.379(9) . ?
C203 H20D 0.9400 . ?
C204 C205 1.376(7) . ?
C204 H20E 0.9400 . ?
C205 H20F 0.9400 . ?
C300 C305 1.383(7) . ?
C300 C301 1.384(7) . ?
C301 C302 1.394(7) . ?
C301 H30B 0.9400 . ?
C302 C303 1.386(12) . ?
C302 H30C 0.9400 . ?
C303 C304 1.389(13) . ?
C303 H30D 0.9400 . ?
C304 C305 1.424(9) . ?
C304 H30E 0.9400 . ?
C305 H30F 0.9400 . ?
C800 C801 1.3900 . ?
C800 C805 1.3900 . ?
C800 H80A 0.9400 . ?
C801 C802 1.3900 . ?
C801 H80B 0.9400 . ?
C802 C803 1.3900 . ?
C802 H80C 0.9400 . ?
C803 C804 1.3900 . ?
C803 H80D 0.9400 . ?
C804 C806 1.357(16) . ?
C804 C805 1.3900 . ?
C805 H80E 0.9400 . ?
C806 H80F 0.9700 . ?
C806 H80G 0.9700 . ?
C806 H80H 0.9700 . ?
